data_7717257
loop_
_publ_author_name
'Jin, Wan-Ting'
'Xie, Zhen-Lang'
'Su, Xing'
'Gao, Chuan-Hua'
'Hu, Jing'
'Zhou, Zhao-Hui'

_publ_section_title
;
 Iso- and hetero-polyoxovanadium glycolates
 [VIV6O<sub>6</sub>(glyc)<sub>6</sub>M<sup>III</sup>(OH)<sub>6</sub>]<sup>3-</sup>
 (M = V, Cr, Fe, and Al) encapsulating metal hydroxides.
;
_journal_issue 46
_journal_name_full 'Dalton transactions (Cambridge, England : 2003)'
_journal_page_first 18711
_journal_page_last 18719
_journal_paper_doi 10.1039/d4dt02370f
_journal_volume 53
_journal_year 2024
_chemical_formula_moiety 'C12 H18 Fe O30 V6, 2(O4 S), 7(H4 N), 7(H2 O)'
_chemical_formula_sum 'C12 H60 Fe N7 O45 S2 V6'
_chemical_formula_weight 1448.28
_space_group_crystal_system monoclinic
_space_group_IT_number 15
_space_group_name_Hall '-C 2yc'
_space_group_name_H-M_alt 'C 1 2/c 1'
_atom_sites_solution_hydrogens mixed
_atom_sites_solution_primary dual
_audit_creation_date 2024-08-15
_audit_creation_method
;
Olex2 1.5
(compiled 2024.02.16 svn.r378c4104 for OlexSys, GUI svn.r6928)
;
_audit_update_record
;
2024-08-15 deposited with the CCDC.	2024-10-16 downloaded from the CCDC.
;
_cell_angle_alpha 90
_cell_angle_beta 93.255(2)
_cell_angle_gamma 90
_cell_formula_units_Z 4
_cell_length_a 20.7200(5)
_cell_length_b 11.1750(3)
_cell_length_c 21.0112(4)
_cell_measurement_reflns_used 3739
_cell_measurement_temperature 195(2)
_cell_measurement_theta_max 28.3310
_cell_measurement_theta_min 3.4630
_cell_volume 4857.2(2)
_computing_cell_refinement
;
CrysAlisPro, Agilent Technologies,
Version 1.171.36.24 (release 03-12-2012 CrysAlis171 .NET)
(compiled Dec  3 2012,18:21:49)
;
_computing_data_collection
;
CrysAlisPro, Agilent Technologies,
Version 1.171.36.24 (release 03-12-2012 CrysAlis171 .NET)
(compiled Dec  3 2012,18:21:49)
;
_computing_data_reduction
;
CrysAlisPro, Agilent Technologies,
Version 1.171.36.24 (release 03-12-2012 CrysAlis171 .NET)
(compiled Dec  3 2012,18:21:49)
;
_computing_molecular_graphics 'Olex2 1.5 (Dolomanov et al., 2009)'
_computing_publication_material 'Olex2 1.5 (Dolomanov et al., 2009)'
_computing_structure_refinement 'SHELXL 2018/3 (Sheldrick, 2015)'
_computing_structure_solution 'SHELXT 2014/5 (Sheldrick, 2014)'
_diffrn_ambient_temperature 195
_diffrn_detector_area_resol_mean 16.1903
_diffrn_measured_fraction_theta_full 0.998
_diffrn_measured_fraction_theta_max 0.865
_diffrn_measurement_details
;
#__ type_ start__ end____ width___ exp.time_
  1 omega  -92.00   21.00   1.0000   20.0000
omega____ theta____ kappa____ phi______ frames
    -      -20.6309  -26.0000   42.0000 113

#__ type_ start__ end____ width___ exp.time_
  2 omega   34.00   76.00   1.0000   20.0000
omega____ theta____ kappa____ phi______ frames
    -       21.8809 -116.0000  142.0000 42

#__ type_ start__ end____ width___ exp.time_
  3 omega  -27.00   42.00   1.0000   20.0000
omega____ theta____ kappa____ phi______ frames
    -      -20.6309   57.0000 -150.0000 69

#__ type_ start__ end____ width___ exp.time_
  4 omega   56.00   81.00   1.0000   20.0000
omega____ theta____ kappa____ phi______ frames
    -       21.8809   77.0000  -30.0000 25
;
_diffrn_measurement_device_type 'Xcalibur, Sapphire3, Gemini ultra'
_diffrn_measurement_method '\w scans'
_diffrn_orient_matrix_UB_11 0.0004579000
_diffrn_orient_matrix_UB_12 -0.0120772000
_diffrn_orient_matrix_UB_13 -0.0331239000
_diffrn_orient_matrix_UB_21 0.0328209000
_diffrn_orient_matrix_UB_22 -0.0177364000
_diffrn_orient_matrix_UB_23 0.0041385000
_diffrn_orient_matrix_UB_31 -0.0098455000
_diffrn_orient_matrix_UB_32 -0.0597438000
_diffrn_orient_matrix_UB_33 0.0054815000
_diffrn_radiation_monochromator graphite
_diffrn_radiation_type 'Mo K\a'
_diffrn_radiation_wavelength 0.71073
_diffrn_reflns_av_R_equivalents 0.0301
_diffrn_reflns_av_unetI/netI 0.0423
_diffrn_reflns_Laue_measured_fraction_full 0.998
_diffrn_reflns_Laue_measured_fraction_max 0.865
_diffrn_reflns_limit_h_max 19
_diffrn_reflns_limit_h_min -27
_diffrn_reflns_limit_k_max 13
_diffrn_reflns_limit_k_min -15
_diffrn_reflns_limit_l_max 28
_diffrn_reflns_limit_l_min -25
_diffrn_reflns_number 10712
_diffrn_reflns_point_group_measured_fraction_full 0.998
_diffrn_reflns_point_group_measured_fraction_max 0.865
_diffrn_reflns_theta_full 26.000
_diffrn_reflns_theta_max 28.826
_diffrn_reflns_theta_min 2.878
_diffrn_source 'Enhance (Mo) X-ray Source'
_exptl_absorpt_coefficient_mu 1.608
_exptl_absorpt_correction_T_max 1.00000
_exptl_absorpt_correction_T_min 0.88633
_exptl_absorpt_correction_type multi-scan
_exptl_absorpt_process_details
;
CrysAlisPro, Agilent Technologies,
Version 1.171.36.24 (release 03-12-2012 CrysAlis171 .NET)
(compiled Dec  3 2012,18:21:49)
Empirical absorption correction using spherical harmonics,
 implemented in SCALE3 ABSPACK scaling algorithm.
;
_exptl_crystal_colour 'dark blue'
_exptl_crystal_colour_modifier dark
_exptl_crystal_colour_primary blue
_exptl_crystal_density_diffrn 1.980
_exptl_crystal_density_method 'not measured'
_exptl_crystal_description block
_exptl_crystal_F_000 2948
_exptl_crystal_size_max 0.35
_exptl_crystal_size_mid 0.35
_exptl_crystal_size_min 0.1
_refine_diff_density_max 0.756
_refine_diff_density_min -0.466
_refine_diff_density_rms 0.082
_refine_ls_extinction_method none
_refine_ls_goodness_of_fit_ref 1.080
_refine_ls_hydrogen_treatment mixed
_refine_ls_matrix_type full
_refine_ls_number_parameters 404
_refine_ls_number_reflns 5496
_refine_ls_number_restraints 47
_refine_ls_restrained_S_all 1.078
_refine_ls_R_factor_all 0.0416
_refine_ls_R_factor_gt 0.0346
_refine_ls_shift/su_max 0.001
_refine_ls_shift/su_mean 0.000
_refine_ls_structure_factor_coef Fsqd
_refine_ls_weighting_details 'w=1/[\s^2^(Fo^2^)+(0.0321P)^2^+8.4121P] where P=(Fo^2^+2Fc^2^)/3'
_refine_ls_weighting_scheme calc
_refine_ls_wR_factor_gt 0.0836
_refine_ls_wR_factor_ref 0.0871
_reflns_Friedel_coverage 0.000
_reflns_number_gt 4844
_reflns_number_total 5496
_reflns_threshold_expression 'I > 2\s(I)'
_cod_data_source_file d4dt02370f2.cif
_cod_data_source_block fev6
_cod_depositor_comments 'Adding full bibliography for 7717254--7717257.cif.'
_cod_original_cell_volume 4857.20(19)
_cod_database_code 7717257
_shelx_shelxl_version_number 2018/3
_shelx_space_group_comment
;
The symmetry employed for this shelxl refinement is uniquely defined
by the following loop, which should always be used as a source of
symmetry information in preference to the above space-group names.
They are only intended as comments.
;
_olex2_refinement_description
;
1. Fixed Uiso
 At 1.2 times of:
  All C(H,H) groups, All O(H,H) groups, All O(H,H,H,H,H,H,H,H,H,H,H,H,H,H,H,H,
  H,H) groups
2. Restrained distances
 O1W-H1WA
 0.85 with sigma of 0.01
 O1W-H1WB
 0.85 with sigma of 0.01
 H1WA-H1WB
 1.39 with sigma of 0.01
 O2W-H2WA
 0.85 with sigma of 0.01
 O2W-H2WB
 0.85 with sigma of 0.01
 H2WA-H2WB
 1.39 with sigma of 0.01
 O3W-H3WB
 0.85 with sigma of 0.01
 O3W-H3WA
 0.85 with sigma of 0.01
 H3WB-H3WA
 1.39 with sigma of 0.01
 N2-H2A = N2-H2C = N2-H2D = N2-H2B = N3-H3E = N3-H3C = N3-H3D = N3-H3F = N4-
 H4B = N4-H4C = N4-H4A = N4-H4D = N1-H1C = N1-H1D
 0.85 with sigma of 0.02
 H2A-H2D
 1.39 with sigma of 0.02
 H2A-H2C
 1.39 with sigma of 0.02
 H2A-H2B
 1.39 with sigma of 0.02
 H2B-H2D
 1.39 with sigma of 0.02
 H2C-H2D
 1.39 with sigma of 0.02
 H2C-H2B
 1.39 with sigma of 0.02
 H3F-H3C
 1.39 with sigma of 0.02
 H3D-H3C
 1.39 with sigma of 0.02
 H3D-H3F
 1.39 with sigma of 0.02
 H3E-H3D
 1.39 with sigma of 0.02
 H3E-H3F
 1.39 with sigma of 0.02
 H3E-H3C
 1.39 with sigma of 0.02
 H4B-H4A
 1.39 with sigma of 0.02
 H4B-H4D
 1.39 with sigma of 0.02
 H4C-H4A
 1.39 with sigma of 0.02
 H4A-H4D
 1.39 with sigma of 0.02
 H4C-H4B
 1.39 with sigma of 0.02
 H4C-H4D
 1.39 with sigma of 0.02
 H1C-H1D
 1.39 with sigma of 0.02
 H1C-H1D_$1
 1.39 with sigma of 0.02
 O13-H13 = O14_$2-H14_$2 = O15-H15
 0.85 with sigma of 0.02
 H2WA-H2WA_$1
 2.3 with sigma of 0.02
3.a Secondary CH2 refined with riding coordinates:
 C1(H1A,H1B), C3(H3A,H3B), C5(H5A,H5B)
;
_olex2_submission_special_instructions 'No special instructions were received'

loop_
_space_group_symop_operation_xyz
'x, y, z'
'-x, y, -z+1/2'
'x+1/2, y+1/2, z'
'-x+1/2, y+1/2, -z+1/2'
'-x, -y, -z'
'x, -y, z-1/2'
'-x+1/2, -y+1/2, -z'
'x+1/2, -y+1/2, z-1/2'

loop_
_atom_site_label
_atom_site_type_symbol
_atom_site_fract_x
_atom_site_fract_y
_atom_site_fract_z
_atom_site_U_iso_or_equiv
_atom_site_adp_type
_atom_site_occupancy
_atom_site_site_symmetry_order
_atom_site_calc_flag
_atom_site_refinement_flags_posn
_atom_site_refinement_flags_adp
_atom_site_refinement_flags_occupancy
_atom_site_disorder_assembly
_atom_site_disorder_group
Fe1 Fe 0.250000 0.250000 0.500000 0.01294(11) Uani 1 2 d S . P . .
V1 V 0.26301(2) 0.15456(4) 0.35425(2) 0.01612(10) Uani 1 1 d . . . . .
V2 V 0.28378(2) 0.44127(4) 0.38879(2) 0.01502(10) Uani 1 1 d . . . . .
V3 V 0.22753(2) 0.53771(4) 0.52288(2) 0.01582(10) Uani 1 1 d . . . . .
S1 S 0.45303(3) 0.25437(6) 0.54056(3) 0.02199(15) Uani 1 1 d . . . . .
O1 O 0.31333(8) 0.03123(16) 0.40136(8) 0.0194(4) Uani 1 1 d . . . . .
O2 O 0.34967(9) 0.18280(17) 0.31891(8) 0.0242(4) Uani 1 1 d . . . . .
O3 O 0.45415(10) 0.1369(2) 0.33204(10) 0.0419(6) Uani 1 1 d . . . . .
O4 O 0.22196(10) 0.08760(18) 0.29854(9) 0.0285(4) Uani 1 1 d . . . . .
O5 O 0.23645(8) 0.32388(15) 0.33495(8) 0.0174(4) Uani 1 1 d . . . . .
O6 O 0.21203(9) 0.54642(16) 0.35466(8) 0.0228(4) Uani 1 1 d . . . . .
O7 O 0.11278(9) 0.54212(18) 0.30807(9) 0.0282(4) Uani 1 1 d . . . . .
O8 O 0.34610(9) 0.47937(17) 0.35163(8) 0.0239(4) Uani 1 1 d . . . . .
O9 O 0.29813(8) 0.54574(15) 0.46518(8) 0.0171(3) Uani 1 1 d . . . . .
O10 O 0.29267(9) 0.61834(16) 0.58049(8) 0.0200(4) Uani 1 1 d . . . . .
O11 O 0.39684(9) 0.66494(17) 0.59350(8) 0.0237(4) Uani 1 1 d . . . . .
O12 O 0.17495(9) 0.63695(16) 0.50335(9) 0.0267(4) Uani 1 1 d . . . . .
O13 O 0.31282(8) 0.29140(15) 0.43481(8) 0.0150(3) Uani 1 1 d D . . . .
O14 O 0.21012(8) 0.14338(15) 0.43115(8) 0.0156(3) Uani 1 1 d . . . . .
O15 O 0.29584(8) 0.10312(15) 0.53283(8) 0.0151(3) Uani 1 1 d D . . . .
O16 O 0.43910(10) 0.2847(2) 0.47283(10) 0.0351(5) Uani 1 1 d . . . . .
O17 O 0.42192(10) 0.13928(18) 0.55458(11) 0.0327(5) Uani 1 1 d . . . . .
O18 O 0.52305(9) 0.2437(2) 0.55288(10) 0.0362(5) Uani 1 1 d . . . . .
O19 O 0.42649(10) 0.34794(19) 0.58091(11) 0.0363(5) Uani 1 1 d . . . . .
C1 C 0.38064(13) 0.0309(3) 0.39394(14) 0.0281(6) Uani 1 1 d . . . . .
H1A H 0.394434 -0.049519 0.380326 0.034 Uiso 1 1 calc R U . . .
H1B H 0.403898 0.049799 0.435173 0.034 Uiso 1 1 calc R U . . .
C2 C 0.39709(13) 0.1225(3) 0.34468(13) 0.0268(6) Uani 1 1 d . . . . .
C3 C 0.17450(12) 0.3608(2) 0.31013(13) 0.0236(6) Uani 1 1 d . . . . .
H3A H 0.140697 0.312594 0.329572 0.028 Uiso 1 1 calc R U . . .
H3B H 0.170883 0.347541 0.263473 0.028 Uiso 1 1 calc R U . . .
C4 C 0.16423(12) 0.4932(2) 0.32443(11) 0.0202(5) Uani 1 1 d . . . . .
C5 C 0.35825(12) 0.5864(2) 0.49244(12) 0.0193(5) Uani 1 1 d . . . . .
H5A H 0.374296 0.653334 0.466862 0.023 Uiso 1 1 calc R U . . .
H5B H 0.390349 0.520745 0.492357 0.023 Uiso 1 1 calc R U . . .
C6 C 0.35018(12) 0.6278(2) 0.56024(11) 0.0174(5) Uani 1 1 d . . . . .
N1 N 0.500000 0.0804(3) 0.750000 0.0299(8) Uani 1 2 d DS T P . .
N2 N 0.51422(13) 0.5406(3) 0.62441(15) 0.0428(7) Uani 1 1 d D . . . .
N3 N 0.44675(11) 0.8927(2) 0.56992(12) 0.0262(5) Uani 1 1 d D . . . .
N4 N 0.34877(14) 0.3546(3) 0.21944(12) 0.0392(7) Uani 1 1 d D . . . .
O1W O 0.57479(12) 0.2501(2) 0.67623(11) 0.0423(6) Uani 1 1 d D . . . .
H1WA H 0.5541(13) 0.250(3) 0.6402(9) 0.051 Uiso 1 1 d D U . . .
H1WB H 0.6151(5) 0.247(3) 0.6707(15) 0.051 Uiso 1 1 d D U . . .
O2W O 0.42995(15) 0.4274(3) 0.72390(16) 0.0693(8) Uani 1 1 d D . . . .
H2WA H 0.4465(5) 0.450(4) 0.7611(8) 0.083 Uiso 1 1 d D U . . .
H2WB H 0.4043(18) 0.369(3) 0.7301(17) 0.083 Uiso 1 1 d D U . . .
O3W O 0.71002(11) 0.24040(19) 0.66793(11) 0.0352(5) Uani 1 1 d D . . . .
H3WA H 0.7282(14) 0.206(2) 0.6375(12) 0.042 Uiso 1 1 d D U . . .
H3WB H 0.7245(15) 0.3115(13) 0.6720(15) 0.042 Uiso 1 1 d D U . . .
O4W O 0.500000 0.3050(3) 0.250000 0.0518(10) Uani 1 2 d S T P . .
H4A H 0.3652(15) 0.328(3) 0.1849(11) 0.062 Uiso 1 1 d D U . . .
H1C H 0.4736(15) 0.037(3) 0.7272(15) 0.062 Uiso 1 1 d D U . . .
H3C H 0.4454(17) 0.9681(14) 0.5649(16) 0.062 Uiso 1 1 d D U . . .
H1D H 0.4788(15) 0.125(3) 0.7736(15) 0.062 Uiso 1 1 d D U . . .
H3D H 0.4520(17) 0.857(3) 0.5355(10) 0.062 Uiso 1 1 d D U . . .
H4B H 0.3525(16) 0.296(2) 0.2467(13) 0.062 Uiso 1 1 d D U . . .
H3E H 0.4787(12) 0.875(3) 0.5967(13) 0.062 Uiso 1 1 d D U . . .
H4C H 0.3716(14) 0.413(2) 0.2319(16) 0.062 Uiso 1 1 d D U . . .
H3F H 0.4128(11) 0.870(3) 0.5872(15) 0.062 Uiso 1 1 d D U . . .
H4D H 0.3100(8) 0.371(3) 0.2110(16) 0.062 Uiso 1 1 d D U . . .
H4W H 0.516(2) 0.257(3) 0.224(2) 0.062 Uiso 1 1 d . U . . .
H2A H 0.5522(9) 0.518(3) 0.6324(16) 0.062 Uiso 1 1 d D U . . .
H2B H 0.4902(14) 0.481(2) 0.6110(15) 0.062 Uiso 1 1 d D U . . .
H2C H 0.4983(15) 0.574(3) 0.6559(11) 0.062 Uiso 1 1 d D U . . .
H2D H 0.5132(17) 0.590(2) 0.5925(12) 0.062 Uiso 1 1 d D U . . .
H15 H 0.3347(10) 0.117(4) 0.5419(19) 0.062 Uiso 1 1 d D U . . .
H13 H 0.3509(10) 0.289(4) 0.4467(19) 0.062 Uiso 1 1 d D U . . .
H14 H 0.1703(9) 0.140(4) 0.427(2) 0.062 Uiso 1 1 d . U . . .

loop_
_atom_site_aniso_label
_atom_site_aniso_U_11
_atom_site_aniso_U_22
_atom_site_aniso_U_33
_atom_site_aniso_U_23
_atom_site_aniso_U_13
_atom_site_aniso_U_12
Fe1 0.0147(2) 0.0125(2) 0.0116(2) 0.00014(17) 0.00051(17) -0.00063(19)
V1 0.0172(2) 0.0179(2) 0.01316(19) -0.00178(15) 0.00025(15) 0.00069(17)
V2 0.0159(2) 0.0164(2) 0.01248(19) 0.00167(15) -0.00146(15) -0.00207(16)
V3 0.0153(2) 0.0139(2) 0.0182(2) -0.00137(16) 0.00048(16) -0.00003(16)
S1 0.0140(3) 0.0234(3) 0.0282(3) 0.0052(3) -0.0017(2) -0.0029(3)
O1 0.0167(8) 0.0213(9) 0.0205(8) 0.0005(7) 0.0034(7) 0.0038(7)
O2 0.0227(9) 0.0324(11) 0.0183(8) 0.0024(8) 0.0072(7) 0.0039(8)
O3 0.0211(10) 0.0765(17) 0.0285(11) 0.0109(11) 0.0055(9) 0.0001(11)
O4 0.0358(11) 0.0271(10) 0.0221(9) -0.0063(8) -0.0042(8) -0.0024(9)
O5 0.0181(8) 0.0185(9) 0.0148(8) 0.0009(7) -0.0049(7) 0.0016(7)
O6 0.0252(10) 0.0206(9) 0.0217(9) 0.0030(7) -0.0064(8) 0.0000(8)
O7 0.0218(10) 0.0309(11) 0.0312(10) 0.0021(8) -0.0044(8) 0.0067(9)
O8 0.0223(9) 0.0289(10) 0.0205(9) 0.0043(8) 0.0012(7) -0.0043(8)
O9 0.0162(8) 0.0196(9) 0.0154(8) -0.0010(7) -0.0005(7) -0.0041(7)
O10 0.0216(9) 0.0194(9) 0.0192(8) -0.0040(7) 0.0015(7) -0.0049(8)
O11 0.0242(9) 0.0235(10) 0.0228(9) -0.0023(7) -0.0056(8) -0.0055(8)
O12 0.0247(10) 0.0206(10) 0.0342(10) 0.0016(8) -0.0026(8) 0.0043(8)
O13 0.0136(8) 0.0178(8) 0.0137(8) 0.0013(7) 0.0008(6) -0.0005(7)
O14 0.0151(8) 0.0170(8) 0.0148(8) -0.0014(6) 0.0005(7) -0.0020(7)
O15 0.0138(8) 0.0135(8) 0.0177(8) 0.0017(6) -0.0024(7) -0.0002(7)
O16 0.0243(10) 0.0497(13) 0.0306(11) 0.0114(10) -0.0055(9) -0.0045(10)
O17 0.0240(10) 0.0229(10) 0.0510(13) 0.0087(9) 0.0001(9) -0.0022(8)
O18 0.0149(9) 0.0545(14) 0.0387(12) 0.0100(10) -0.0038(8) -0.0033(10)
O19 0.0296(11) 0.0299(11) 0.0494(13) -0.0044(10) 0.0020(10) -0.0030(9)
C1 0.0194(13) 0.0333(15) 0.0322(15) 0.0043(12) 0.0070(11) 0.0053(12)
C2 0.0221(13) 0.0394(16) 0.0195(12) -0.0032(12) 0.0048(10) 0.0013(13)
C3 0.0175(12) 0.0285(14) 0.0239(13) -0.0057(11) -0.0076(10) 0.0033(11)
C4 0.0214(13) 0.0266(13) 0.0125(11) 0.0039(10) 0.0013(9) 0.0023(11)
C5 0.0163(12) 0.0203(12) 0.0210(12) -0.0019(10) -0.0017(10) -0.0037(10)
C6 0.0234(13) 0.0109(11) 0.0176(11) 0.0016(9) -0.0021(10) -0.0019(10)
N1 0.0274(18) 0.0300(19) 0.0318(19) 0.000 -0.0017(15) 0.000
N2 0.0254(14) 0.0445(17) 0.0575(19) -0.0056(14) -0.0055(13) 0.0062(13)
N3 0.0219(12) 0.0226(12) 0.0339(13) 0.0020(10) -0.0004(10) 0.0003(10)
N4 0.0377(15) 0.0573(18) 0.0226(12) 0.0080(12) 0.0013(11) 0.0076(14)
O1W 0.0378(13) 0.0551(15) 0.0335(12) 0.0023(11) -0.0029(10) -0.0035(12)
O2W 0.0599(19) 0.067(2) 0.081(2) 0.0098(17) 0.0047(17) -0.0147(16)
O3W 0.0417(13) 0.0294(11) 0.0358(12) -0.0035(9) 0.0132(10) -0.0028(10)
O4W 0.050(2) 0.0261(18) 0.078(3) 0.000 -0.002(2) 0.000

loop_
_atom_type_symbol
_atom_type_description
_atom_type_scat_dispersion_real
_atom_type_scat_dispersion_imag
_atom_type_scat_source
C C 0.0033 0.0016 'International Tables Vol C Tables 4.2.6.8 and 6.1.1.4'
H H 0.0000 0.0000 'International Tables Vol C Tables 4.2.6.8 and 6.1.1.4'
Fe Fe 0.3463 0.8444 'International Tables Vol C Tables 4.2.6.8 and 6.1.1.4'
N N 0.0061 0.0033 'International Tables Vol C Tables 4.2.6.8 and 6.1.1.4'
O O 0.0106 0.0060 'International Tables Vol C Tables 4.2.6.8 and 6.1.1.4'
S S 0.1246 0.1234 'International Tables Vol C Tables 4.2.6.8 and 6.1.1.4'
V V 0.3005 0.5294 'International Tables Vol C Tables 4.2.6.8 and 6.1.1.4'

loop_
_geom_angle_atom_site_label_1
_geom_angle_atom_site_label_2
_geom_angle_atom_site_label_3
_geom_angle
_geom_angle_site_symmetry_1
_geom_angle_site_symmetry_3
_geom_angle_publ_flag
O13 Fe1 O13 180.0 . 7_556 ?
O13 Fe1 O14 95.67(7) 7_556 . ?
O13 Fe1 O14 95.67(7) . 7_556 ?
O13 Fe1 O14 84.33(7) 7_556 7_556 ?
O13 Fe1 O14 84.33(7) . . ?
O13 Fe1 O15 83.60(7) . 7_556 ?
O13 Fe1 O15 96.40(7) 7_556 7_556 ?
O13 Fe1 O15 96.40(7) . . ?
O13 Fe1 O15 83.60(7) 7_556 . ?
O14 Fe1 O14 180.0 7_556 . ?
O15 Fe1 O14 85.96(7) 7_556 7_556 ?
O15 Fe1 O14 85.97(7) . . ?
O15 Fe1 O14 94.03(7) . 7_556 ?
O15 Fe1 O14 94.04(7) 7_556 . ?
O15 Fe1 O15 180.00(9) 7_556 . ?
O1 V1 O2 80.57(7) . . ?
O1 V1 O5 153.72(7) . . ?
O1 V1 O13 84.24(7) . . ?
O1 V1 O14 81.31(7) . . ?
O2 V1 O13 78.93(7) . . ?
O2 V1 O14 148.07(7) . . ?
O4 V1 O1 106.67(9) . . ?
O4 V1 O2 104.68(9) . . ?
O4 V1 O5 99.53(9) . . ?
O4 V1 O13 168.86(9) . . ?
O4 V1 O14 105.60(9) . . ?
O5 V1 O2 91.03(8) . . ?
O5 V1 O13 69.68(6) . . ?
O5 V1 O14 93.75(7) . . ?
O14 V1 O13 73.27(6) . . ?
O5 V2 O6 81.29(7) . . ?
O5 V2 O9 154.72(7) . . ?
O5 V2 O13 81.14(7) . . ?
O5 V2 O15 85.32(6) . 7_556 ?
O6 V2 O13 149.35(8) . . ?
O6 V2 O15 81.04(7) . 7_556 ?
O8 V2 O5 106.69(9) . . ?
O8 V2 O6 105.82(9) . . ?
O8 V2 O9 98.58(9) . . ?
O8 V2 O13 103.19(9) . . ?
O8 V2 O15 166.79(8) . 7_556 ?
O9 V2 O6 91.06(7) . . ?
O9 V2 O13 94.23(7) . . ?
O9 V2 O15 69.65(6) . 7_556 ?
O13 V2 O15 72.66(6) . 7_556 ?
O1 V3 O15 93.63(7) 7_556 7_556 ?
O9 V3 O1 151.33(7) . 7_556 ?
O9 V3 O10 81.37(7) . . ?
O9 V3 O15 80.69(7) . 7_556 ?
O10 V3 O1 89.63(7) . 7_556 ?
O10 V3 O15 148.09(7) . 7_556 ?
O12 V3 O1 99.15(9) . 7_556 ?
O12 V3 O9 109.48(9) . . ?
O12 V3 O10 105.88(9) . . ?
O12 V3 O15 104.91(9) . 7_556 ?
O16 S1 O17 109.19(13) . . ?
O18 S1 O16 109.08(13) . . ?
O18 S1 O17 109.47(13) . . ?
O18 S1 O19 110.77(13) . . ?
O19 S1 O16 109.49(13) . . ?
O19 S1 O17 108.81(13) . . ?
V1 O1 V3 115.81(9) . 7_556 ?
C1 O1 V1 116.49(16) . . ?
C1 O1 V3 123.53(16) . 7_556 ?
C2 O2 V1 116.13(17) . . ?
V2 O5 V1 113.11(8) . . ?
C3 O5 V1 125.51(15) . . ?
C3 O5 V2 115.49(15) . . ?
C4 O6 V2 116.13(16) . . ?
V3 O9 V2 112.95(8) . . ?
C5 O9 V2 126.94(15) . . ?
C5 O9 V3 115.85(14) . . ?
C6 O10 V3 116.47(15) . . ?
Fe1 O13 V1 93.64(6) . . ?
Fe1 O13 V2 109.53(8) . . ?
Fe1 O13 H13 116(3) . . ?
V1 O13 H13 123(3) . . ?
V2 O13 V1 94.85(6) . . ?
V2 O13 H13 116(3) . . ?
Fe1 O14 H14 118(3) . . ?
V1 O14 Fe1 108.71(8) . . ?
V1 O14 H14 121(3) . . ?
Fe1 O15 V2 94.21(6) . 7_556 ?
Fe1 O15 V3 110.41(8) . 7_556 ?
Fe1 O15 H15 111(3) . . ?
V2 O15 H15 124(3) 7_556 . ?
V3 O15 V2 94.82(7) 7_556 7_556 ?
V3 O15 H15 118(3) 7_556 . ?
O1 C1 H1A 109.7 . . ?
O1 C1 H1B 109.7 . . ?
O1 C1 C2 109.7(2) . . ?
H1A C1 H1B 108.2 . . ?
C2 C1 H1A 109.7 . . ?
C2 C1 H1B 109.7 . . ?
O2 C2 C1 116.6(2) . . ?
O3 C2 O2 123.9(3) . . ?
O3 C2 C1 119.5(3) . . ?
O5 C3 H3A 109.7 . . ?
O5 C3 H3B 109.7 . . ?
O5 C3 C4 110.0(2) . . ?
H3A C3 H3B 108.2 . . ?
C4 C3 H3A 109.7 . . ?
C4 C3 H3B 109.7 . . ?
O6 C4 C3 115.6(2) . . ?
O7 C4 O6 124.1(2) . . ?
O7 C4 C3 120.3(2) . . ?
O9 C5 H5A 109.7 . . ?
O9 C5 H5B 109.7 . . ?
O9 C5 C6 109.7(2) . . ?
H5A C5 H5B 108.2 . . ?
C6 C5 H5A 109.7 . . ?
C6 C5 H5B 109.7 . . ?
O10 C6 C5 115.9(2) . . ?
O11 C6 O10 123.3(2) . . ?
O11 C6 C5 120.7(2) . . ?
H1C N1 H1C 111(5) . 2_656 ?
H1C N1 H1D 110(2) . 2_656 ?
H1C N1 H1D 109(2) . . ?
H1D N1 H1C 110(2) . 2_656 ?
H1D N1 H1C 109(2) 2_656 2_656 ?
H1D N1 H1D 107(5) . 2_656 ?
H2A N2 H2B 111(2) . . ?
H2A N2 H2C 112(2) . . ?
H2A N2 H2D 109(2) . . ?
H2B N2 H2C 110(2) . . ?
H2B N2 H2D 104(2) . . ?
H2C N2 H2D 109(2) . . ?
H3C N3 H3D 112(2) . . ?
H3C N3 H3E 109(2) . . ?
H3C N3 H3F 109(2) . . ?
H3D N3 H3E 108(2) . . ?
H3D N3 H3F 112(2) . . ?
H3E N3 H3F 106(2) . . ?
H4A N4 H4B 105(2) . . ?
H4A N4 H4C 107(2) . . ?
H4A N4 H4D 108(2) . . ?
H4B N4 H4C 110(2) . . ?
H4B N4 H4D 111(2) . . ?
H4C N4 H4D 115(2) . . ?
H1WA O1W H1WB 109.2(16) . . ?
H2WA O2W H2WB 107.2(16) . . ?
H3WA O3W H3WB 108.9(16) . . ?
H4W O4W H4W 101(6) . 2_655 ?

loop_
_geom_bond_atom_site_label_1
_geom_bond_atom_site_label_2
_geom_bond_distance
_geom_bond_site_symmetry_2
_geom_bond_publ_flag
Fe1 O13 1.9967(16) . ?
Fe1 O13 1.9967(16) 7_556 ?
Fe1 O14 2.0148(16) . ?
Fe1 O14 2.0148(16) 7_556 ?
Fe1 O15 1.9994(16) . ?
Fe1 O15 1.9994(16) 7_556 ?
V1 O1 1.9618(18) . ?
V1 O2 2.0066(19) . ?
V1 O4 1.5939(19) . ?
V1 O5 2.0056(17) . ?
V1 O13 2.4638(17) . ?
V1 O14 2.0072(17) . ?
V2 O5 1.9588(17) . ?
V2 O6 1.9960(18) . ?
V2 O8 1.6041(18) . ?
V2 O9 1.9933(17) . ?
V2 O13 2.0089(17) . ?
V2 O15 2.4471(17) 7_556 ?
V3 O1 1.9992(18) 7_556 ?
V3 O9 1.9542(17) . ?
V3 O10 1.9781(17) . ?
V3 O12 1.5922(19) . ?
V3 O15 2.0043(17) 7_556 ?
S1 O16 1.475(2) . ?
S1 O17 1.476(2) . ?
S1 O18 1.464(2) . ?
S1 O19 1.472(2) . ?
O1 C1 1.412(3) . ?
O2 C2 1.285(3) . ?
O3 C2 1.237(3) . ?
O5 C3 1.419(3) . ?
O6 C4 1.291(3) . ?
O7 C4 1.230(3) . ?
O9 C5 1.416(3) . ?
O10 C6 1.292(3) . ?
O11 C6 1.232(3) . ?
O13 H13 0.814(19) . ?
O14 H14 0.825(19) . ?
O15 H15 0.830(19) . ?
C1 H1A 0.9900 . ?
C1 H1B 0.9900 . ?
C1 C2 1.509(4) . ?
C3 H3A 0.9900 . ?
C3 H3B 0.9900 . ?
C3 C4 1.527(4) . ?
C5 H5A 0.9900 . ?
C5 H5B 0.9900 . ?
C5 C6 1.516(3) . ?
N1 H1C 0.857(16) 2_656 ?
N1 H1C 0.857(16) . ?
N1 H1D 0.845(17) 2_656 ?
N1 H1D 0.845(16) . ?
N2 H2A 0.834(15) . ?
N2 H2B 0.865(15) . ?
N2 H2C 0.843(15) . ?
N2 H2D 0.868(15) . ?
N3 H3C 0.850(15) . ?
N3 H3D 0.838(15) . ?
N3 H3E 0.868(15) . ?
N3 H3F 0.849(15) . ?
N4 H4A 0.873(16) . ?
N4 H4B 0.866(15) . ?
N4 H4C 0.837(15) . ?
N4 H4D 0.832(15) . ?
O1W H1WA 0.849(10) . ?
O1W H1WB 0.850(10) . ?
O2W H2WA 0.871(10) . ?
O2W H2WB 0.853(10) . ?
O3W H3WA 0.850(10) . ?
O3W H3WB 0.852(10) . ?
O4W H4W 0.85(4) . ?
O4W H4W 0.85(4) 2_655 ?

loop_
_geom_torsion_atom_site_label_1
_geom_torsion_atom_site_label_2
_geom_torsion_atom_site_label_3
_geom_torsion_atom_site_label_4
_geom_torsion
_geom_torsion_site_symmetry_1
_geom_torsion_site_symmetry_2
_geom_torsion_site_symmetry_3
_geom_torsion_site_symmetry_4
_geom_torsion_publ_flag
V1 O1 C1 C2 -5.4(3) . . . . ?
V1 O2 C2 O3 -173.7(2) . . . . ?
V1 O2 C2 C1 5.2(3) . . . . ?
V1 O5 C3 C4 159.22(16) . . . . ?
V2 O5 C3 C4 8.3(3) . . . . ?
V2 O6 C4 O7 169.8(2) . . . . ?
V2 O6 C4 C3 -9.3(3) . . . . ?
V2 O9 C5 C6 -161.51(15) . . . . ?
V3 O1 C1 C2 -161.43(17) 7_556 . . . ?
V3 O9 C5 C6 -6.5(2) . . . . ?
V3 O10 C6 O11 -172.52(19) . . . . ?
V3 O10 C6 C5 5.7(3) . . . . ?
O1 C1 C2 O2 0.0(4) . . . . ?
O1 C1 C2 O3 179.0(3) . . . . ?
O5 C3 C4 O6 0.8(3) . . . . ?
O5 C3 C4 O7 -178.4(2) . . . . ?
O9 C5 C6 O10 0.5(3) . . . . ?
O9 C5 C6 O11 178.7(2) . . . . ?
